data_4073678
loop_
_publ_author_name
'Tikhonova, Irina A.'
'Tugashov, Kirill I.'
'Dolgushin, Fedor M.'
'Petrovskii, Pavel V.'
'Shur, Vladimir B.'

_publ_section_title
;
 Complexation of [9]Thiacrown-3 and 1,3,5-Trithiane with Cyclic Trimeric
 Perfluoro-o-phenylenemercury. Synthesis and Structures of the First
 Complexes of Crown Compounds with an Anticrown
;
_journal_issue 21
_journal_name_full Organometallics
_journal_page_first 5193
_journal_paper_doi 10.1021/om700526w
_journal_volume 26
_journal_year 2007
_chemical_formula_moiety 'C21 H6 F12 Hg3 S3'
_chemical_formula_sum 'C21 H6 F12 Hg3 S3'
_chemical_formula_weight 1184.21
_chemical_name_systematic
; 
 ? 
;
_space_group_IT_number 2
_symmetry_cell_setting triclinic
_symmetry_space_group_name_Hall '-P 1'
_symmetry_space_group_name_H-M 'P -1'
_atom_sites_solution_hydrogens geom
_atom_sites_solution_primary direct
_atom_sites_solution_secondary difmap
_audit_creation_method SHELXL-97
_cell_angle_alpha 98.782(2)
_cell_angle_beta 103.749(2)
_cell_angle_gamma 90.145(2)
_cell_formula_units_Z 8
_cell_length_a 10.5723(10)
_cell_length_b 21.781(2)
_cell_length_c 21.997(2)
_cell_measurement_reflns_used 6140
_cell_measurement_temperature 100(2)
_cell_measurement_theta_max 30.00
_cell_measurement_theta_min 2.20
_cell_volume 4858.6(8)
_computing_cell_refinement 'Bruker SMART'
_computing_data_collection 'Bruker SMART'
_computing_data_reduction 'Bruker SAINT'
_computing_molecular_graphics 'Bruker SHELXTL'
_computing_publication_material 'Bruker SHELXTL'
_computing_structure_refinement 'SHELXL-97 (Sheldrick, 1997)'
_computing_structure_solution 'SHELXS-97 (Sheldrick, 1990)'
_diffrn_ambient_temperature 100(2)
_diffrn_measured_fraction_theta_full 0.983
_diffrn_measured_fraction_theta_max 0.983
_diffrn_measurement_device_type 'Bruker SMART APEX II CCD area detector'
_diffrn_measurement_method 'omega scans'
_diffrn_radiation_monochromator graphite
_diffrn_radiation_source 'fine-focus sealed tube'
_diffrn_radiation_type MoK\a
_diffrn_radiation_wavelength 0.71073
_diffrn_reflns_av_R_equivalents 0.0890
_diffrn_reflns_av_sigmaI/netI 0.0840
_diffrn_reflns_limit_h_max 13
_diffrn_reflns_limit_h_min -13
_diffrn_reflns_limit_k_max 28
_diffrn_reflns_limit_k_min -28
_diffrn_reflns_limit_l_max 29
_diffrn_reflns_limit_l_min -29
_diffrn_reflns_number 89649
_diffrn_reflns_theta_full 28.00
_diffrn_reflns_theta_max 28.00
_diffrn_reflns_theta_min 0.95
_exptl_absorpt_coefficient_mu 19.275
_exptl_absorpt_correction_T_max 0.3077
_exptl_absorpt_correction_T_min 0.0512
_exptl_absorpt_correction_type integration
_exptl_absorpt_process_details 'APEX II'
_exptl_crystal_colour colourless
_exptl_crystal_density_diffrn 3.238
_exptl_crystal_density_method 'not measured'
_exptl_crystal_description prism
_exptl_crystal_F_000 4224
_exptl_crystal_size_max 0.38
_exptl_crystal_size_mid 0.10
_exptl_crystal_size_min 0.08
_refine_diff_density_max 10.582
_refine_diff_density_min -4.054
_refine_diff_density_rms 0.464
_refine_ls_extinction_method none
_refine_ls_goodness_of_fit_ref 1.013
_refine_ls_hydrogen_treatment constr
_refine_ls_matrix_type full
_refine_ls_number_parameters 806
_refine_ls_number_reflns 23028
_refine_ls_number_restraints 20
_refine_ls_restrained_S_all 1.014
_refine_ls_R_factor_all 0.0953
_refine_ls_R_factor_gt 0.0653
_refine_ls_shift/su_max 0.001
_refine_ls_shift/su_mean 0.000
_refine_ls_structure_factor_coef Fsqd
_refine_ls_weighting_details 'calc w=1/[\s^2^(Fo^2^)+(0.0586P)^2^+297.2537P] where P=(Fo^2^+2Fc^2^)/3'
_refine_ls_weighting_scheme calc
_refine_ls_wR_factor_gt 0.1496
_refine_ls_wR_factor_ref 0.1697
_reflns_number_gt 17093
_reflns_number_total 23028
_reflns_threshold_expression >2sigma(I)
_cod_data_source_file om700526w-file004.cif
_cod_data_source_block s3
_cod_depositor_comments
;
The following automatic conversions were performed:

'_symmetry_cell_setting' value 'Triclinic' changed to 'triclinic'
according to /home/saulius/struct/CIF-dictionaries/cif_core.dic
dictionary named 'cif_core.dic' version 2.4.1 from 2010-06-29.

Automatic conversion script
Id: cif_fix_values 1715 2011-07-08 13:25:40Z adriana 
;
_cod_original_cell_volume 4858.5(8)
_cod_database_code 4073678

loop_
_symmetry_equiv_pos_as_xyz
'x, y, z'
'-x, -y, -z'

loop_
_atom_site_label
_atom_site_type_symbol
_atom_site_fract_x
_atom_site_fract_y
_atom_site_fract_z
_atom_site_U_iso_or_equiv
_atom_site_adp_type
_atom_site_occupancy
_atom_site_symmetry_multiplicity
_atom_site_calc_flag
_atom_site_refinement_flags
Hg1A Hg 0.03397(8) 0.11015(4) 0.99532(4) 0.01528(16) Uani 1 1 d .
Hg2A Hg -0.03782(8) -0.01907(4) 0.86815(4) 0.01313(16) Uani 1 1 d .
Hg3A Hg 0.26724(9) -0.00629(4) 0.99375(4) 0.01481(16) Uani 1 1 d .
F3A F -0.3193(14) 0.0063(6) 0.7780(6) 0.025(3) Uiso 1 1 d .
F4A F -0.4673(14) 0.1055(7) 0.7814(7) 0.029(3) Uiso 1 1 d .
F5A F -0.4072(15) 0.2020(7) 0.8759(7) 0.030(3) Uiso 1 1 d .
F6A F -0.1894(15) 0.2011(7) 0.9702(7) 0.035(4) Uiso 1 1 d .
F9A F 0.4226(14) -0.1224(6) 0.9684(6) 0.024(3) Uiso 1 1 d .
F10A F 0.3704(13) -0.2238(6) 0.8727(6) 0.022(3) Uiso 1 1 d .
F11A F 0.1479(14) -0.2331(7) 0.7793(7) 0.029(3) Uiso 1 1 d .
F12A F -0.0274(12) -0.1446(6) 0.7800(6) 0.017(3) Uiso 1 1 d .
F15A F 0.1244(12) 0.2016(6) 1.1228(6) 0.018(3) Uiso 1 1 d .
F16A F 0.3359(13) 0.2089(6) 1.2214(6) 0.023(3) Uiso 1 1 d .
F17A F 0.5228(14) 0.1265(7) 1.2184(7) 0.028(3) Uiso 1 1 d .
F18A F 0.4982(13) 0.0225(6) 1.1181(6) 0.023(3) Uiso 1 1 d D
C1A C -0.139(2) 0.1028(10) 0.9215(10) 0.016(4) Uiso 1 1 d .
C2A C -0.1661(19) 0.0538(9) 0.8730(9) 0.010(4) Uiso 1 1 d .
C3A C -0.281(2) 0.0542(11) 0.8254(11) 0.020(5) Uiso 1 1 d .
C4A C -0.359(2) 0.1058(10) 0.8279(10) 0.020(4) Uiso 1 1 d .
C5A C -0.332(3) 0.1508(12) 0.8776(12) 0.028(5) Uiso 1 1 d .
C6A C -0.216(2) 0.1525(11) 0.9233(11) 0.022(5) Uiso 1 1 d .
C7A C 0.1016(19) -0.0850(9) 0.8716(9) 0.011(4) Uiso 1 1 d .
C8A C 0.218(2) -0.0793(9) 0.9207(9) 0.013(4) Uiso 1 1 d .
C9A C 0.308(2) -0.1262(10) 0.9202(10) 0.018(4) Uiso 1 1 d .
C10A C 0.2892(19) -0.1779(9) 0.8717(9) 0.011(4) Uiso 1 1 d .
C11A C 0.172(2) -0.1836(10) 0.8258(10) 0.019(4) Uiso 1 1 d .
C12A C 0.086(2) -0.1370(10) 0.8262(10) 0.018(4) Uiso 1 1 d .
C13A C 0.2965(19) 0.0667(9) 1.0680(9) 0.009(4) Uiso 1 1 d .
C14A C 0.199(2) 0.1121(9) 1.0682(9) 0.013(4) Uiso 1 1 d .
C15A C 0.215(2) 0.1599(11) 1.1207(11) 0.020(5) Uiso 1 1 d .
C16A C 0.325(2) 0.1638(12) 1.1720(11) 0.026(5) Uiso 1 1 d .
C17A C 0.413(2) 0.1200(10) 1.1675(9) 0.014(4) Uiso 1 1 d .
C18A C 0.406(2) 0.0710(9) 1.1177(11) 0.019(5) Uiso 1 1 d D
S1A S 0.1746(6) 0.1960(3) 0.9290(3) 0.0208(11) Uani 1 1 d .
S2A S 0.1058(6) 0.0881(3) 0.8182(3) 0.0219(12) Uani 1 1 d .
S3A S 0.3642(6) 0.0911(3) 0.9147(3) 0.0206(12) Uani 1 1 d .
C19A C 0.101(2) 0.1702(11) 0.8461(12) 0.026(5) Uani 1 1 d .
H19A H 0.0092 0.1820 0.8373 0.031 Uiso 1 1 calc R
H19B H 0.1459 0.1931 0.8210 0.031 Uiso 1 1 calc R
C20A C 0.279(2) 0.0769(12) 0.8316(11) 0.024(5) Uani 1 1 d .
H20A H 0.3167 0.1051 0.8087 0.029 Uiso 1 1 calc R
H20B H 0.2926 0.0337 0.8135 0.029 Uiso 1 1 calc R
C21A C 0.338(2) 0.1737(10) 0.9346(11) 0.017(4) Uani 1 1 d U
H21A H 0.3891 0.1880 0.9786 0.020 Uiso 1 1 calc R
H21B H 0.3753 0.1962 0.9065 0.020 Uiso 1 1 calc R
Hg1B Hg 0.54332(9) 0.61262(4) 1.00212(4) 0.01751(17) Uani 1 1 d .
Hg2B Hg 0.47370(8) 0.48548(4) 0.87451(4) 0.01548(17) Uani 1 1 d .
Hg3B Hg 0.77657(9) 0.49465(4) 1.00054(4) 0.01634(16) Uani 1 1 d .
F3B F 0.1916(15) 0.5075(7) 0.7866(7) 0.031(3) Uiso 1 1 d .
F4B F 0.0337(15) 0.6040(7) 0.7920(7) 0.031(3) Uiso 1 1 d .
F5B F 0.0923(16) 0.7003(8) 0.8861(8) 0.037(4) Uiso 1 1 d .
F6B F 0.3160(15) 0.7026(7) 0.9794(7) 0.033(3) Uiso 1 1 d .
F9B F 0.9243(13) 0.3747(6) 0.9698(6) 0.020(3) Uiso 1 1 d .
F10B F 0.8738(13) 0.2773(6) 0.8731(6) 0.023(3) Uiso 1 1 d .
F11B F 0.6557(14) 0.2750(7) 0.7785(6) 0.028(3) Uiso 1 1 d .
F12B F 0.4823(14) 0.3643(7) 0.7822(6) 0.025(3) Uiso 1 1 d .
F15B F 0.6376(13) 0.7030(6) 1.1296(6) 0.022(3) Uiso 1 1 d .
F16B F 0.8557(14) 0.7132(7) 1.2254(6) 0.026(3) Uiso 1 1 d .
F17B F 1.0409(16) 0.6309(7) 1.2197(7) 0.034(3) Uiso 1 1 d .
F18B F 1.0185(14) 0.5298(6) 1.1290(6) 0.026(3) Uiso 1 1 d .
C1B C 0.373(2) 0.6048(10) 0.9293(10) 0.015(4) Uiso 1 1 d .
C2B C 0.343(2) 0.5559(10) 0.8813(9) 0.012(4) Uiso 1 1 d .
C3B C 0.227(2) 0.5561(10) 0.8367(10) 0.019(4) Uiso 1 1 d .
C4B C 0.143(2) 0.6023(10) 0.8388(10) 0.018(4) Uiso 1 1 d .
C5B C 0.168(3) 0.6522(12) 0.8843(12) 0.031(6) Uiso 1 1 d .
C6B C 0.289(2) 0.6539(12) 0.9297(12) 0.025(5) Uiso 1 1 d .
C7B C 0.6155(19) 0.4210(9) 0.8775(9) 0.010(4) Uiso 1 1 d .
C8B C 0.728(2) 0.4201(10) 0.9262(10) 0.017(4) Uiso 1 1 d .
C9B C 0.813(2) 0.3734(10) 0.9230(10) 0.017(4) Uiso 1 1 d .
C10B C 0.790(2) 0.3246(10) 0.8725(10) 0.016(4) Uiso 1 1 d .
C11B C 0.677(3) 0.3206(12) 0.8267(11) 0.026(5) Uiso 1 1 d .
C12B C 0.593(2) 0.3683(10) 0.8282(10) 0.018(4) Uiso 1 1 d .
C13B C 0.807(2) 0.5676(10) 1.0727(10) 0.016(4) Uiso 1 1 d .
C14B C 0.7108(19) 0.6140(9) 1.0768(9) 0.011(4) Uiso 1 1 d .
C15B C 0.727(2) 0.6622(10) 1.1284(10) 0.018(4) Uiso 1 1 d .
C16B C 0.843(2) 0.6665(11) 1.1766(11) 0.022(5) Uiso 1 1 d .
C17B C 0.933(2) 0.6231(11) 1.1722(11) 0.022(5) Uiso 1 1 d .
C18B C 0.918(2) 0.5746(12) 1.1231(12) 0.025(5) Uiso 1 1 d .
S1B S 0.6672(6) 0.6976(3) 0.9271(3) 0.0215(12) Uani 1 1 d .
S2B S 0.5987(6) 0.5925(3) 0.8121(3) 0.0275(13) Uani 1 1 d .
S3B S 0.8510(6) 0.5908(3) 0.9133(3) 0.0226(12) Uani 1 1 d .
C19B C 0.598(2) 0.6756(11) 0.8426(10) 0.023(5) Uani 1 1 d U
H19C H 0.6472 0.6987 0.8197 0.028 Uiso 1 1 calc R
H19D H 0.5071 0.6889 0.8328 0.028 Uiso 1 1 calc R
C20B C 0.769(2) 0.5797(11) 0.8287(11) 0.023(5) Uani 1 1 d .
H20C H 0.8116 0.6085 0.8079 0.027 Uiso 1 1 calc R
H20D H 0.7826 0.5368 0.8096 0.027 Uiso 1 1 calc R
C21B C 0.831(3) 0.6729(10) 0.9351(12) 0.024(5) Uani 1 1 d .
H21C H 0.8788 0.6856 0.9798 0.029 Uiso 1 1 calc R
H21D H 0.8725 0.6957 0.9089 0.029 Uiso 1 1 calc R
Hg1C Hg 0.42113(9) 0.24001(4) 0.37646(4) 0.02006(18) Uani 1 1 d .
Hg2C Hg 0.49112(9) 0.37645(4) 0.49903(4) 0.02128(19) Uani 1 1 d .
Hg3C Hg 0.25049(8) 0.26003(4) 0.50167(4) 0.01792(17) Uani 1 1 d .
F3C F 0.6913(15) 0.4623(7) 0.4617(7) 0.033(3) Uiso 1 1 d .
F4C F 0.7988(15) 0.4548(7) 0.3616(7) 0.033(3) Uiso 1 1 d .
F5C F 0.7493(15) 0.3514(7) 0.2710(7) 0.033(3) Uiso 1 1 d .
F6C F 0.5970(14) 0.2558(7) 0.2808(7) 0.029(3) Uiso 1 1 d .
F9C F 0.1476(15) 0.2991(7) 0.6255(7) 0.031(3) Uiso 1 1 d .
F10C F 0.2164(14) 0.3943(7) 0.7211(7) 0.027(3) Uiso 1 1 d .
F11C F 0.4031(14) 0.4812(6) 0.7208(6) 0.026(3) Uiso 1 1 d .
F12C F 0.5246(15) 0.4723(7) 0.6254(7) 0.031(3) Uiso 1 1 d .
F15C F 0.3070(14) 0.1126(7) 0.2873(6) 0.026(3) Uiso 1 1 d .
F16C F 0.1137(13) 0.0334(6) 0.2868(6) 0.024(3) Uiso 1 1 d .
F17C F -0.0113(15) 0.0475(7) 0.3825(7) 0.031(3) Uiso 1 1 d .
F18C F 0.050(2) 0.1467(11) 0.4796(9) 0.068(6) Uiso 1 1 d D
C1C C 0.550(3) 0.3106(13) 0.3794(13) 0.031(6) Uiso 1 1 d .
C2C C 0.580(2) 0.3614(12) 0.4211(12) 0.025(5) Uiso 1 1 d .
C3C C 0.665(2) 0.4099(11) 0.4168(11) 0.022(5) Uiso 1 1 d .
C4C C 0.720(2) 0.4068(10) 0.3654(10) 0.018(4) Uiso 1 1 d .
C5C C 0.696(2) 0.3520(11) 0.3171(11) 0.022(5) Uiso 1 1 d .
C6C C 0.614(2) 0.3069(10) 0.3268(10) 0.016(4) Uiso 1 1 d .
C7C C 0.396(2) 0.3821(11) 0.5719(10) 0.019(4) Uiso 1 1 d .
C8C C 0.302(2) 0.3364(10) 0.5721(10) 0.020(5) Uiso 1 1 d .
C9C C 0.241(2) 0.3427(11) 0.6230(10) 0.019(5) Uiso 1 1 d .
C10C C 0.276(2) 0.3921(11) 0.6737(11) 0.024(5) Uiso 1 1 d .
C11C C 0.371(2) 0.4348(10) 0.6718(10) 0.020(4) Uiso 1 1 d .
C12C C 0.430(2) 0.4277(11) 0.6219(11) 0.022(5) Uiso 1 1 d .
C13C C 0.2104(19) 0.1849(9) 0.4309(10) 0.018(4) Uiso 1 1 d D
C14C C 0.2760(18) 0.1739(10) 0.3816(10) 0.017(4) Uiso 1 1 d D
C15C C 0.246(3) 0.1227(12) 0.3338(12) 0.029(6) Uiso 1 1 d .
C16C C 0.147(2) 0.0817(10) 0.3357(8) 0.020(5) Uiso 1 1 d D
C17C C 0.085(2) 0.0896(8) 0.3836(8) 0.016(4) Uiso 1 1 d D
C18C C 0.1166(18) 0.1402(8) 0.4324(7) 0.018(4) Uiso 1 1 d D
S1C S 0.2162(7) 0.3256(3) 0.3055(3) 0.0297(14) Uani 1 1 d .
S2C S 0.2573(7) 0.4369(3) 0.4121(3) 0.0316(14) Uani 1 1 d .
S3C S 0.0561(7) 0.3329(3) 0.4052(4) 0.0359(16) Uani 1 1 d .
C19C C 0.241(3) 0.4061(14) 0.3294(12) 0.038(7) Uani 1 1 d .
H19E H 0.1677 0.4265 0.3043 0.046 Uiso 1 1 calc R
H19F H 0.3212 0.4189 0.3177 0.046 Uiso 1 1 calc R
C20C C 0.094(2) 0.4154(12) 0.4180(14) 0.032(6) Uani 1 1 d .
H20E H 0.0837 0.4333 0.4606 0.038 Uiso 1 1 calc R
H20F H 0.0294 0.4345 0.3866 0.038 Uiso 1 1 calc R
C21C C 0.061(3) 0.3157(13) 0.3252(13) 0.035(7) Uani 1 1 d .
H21E H -0.0021 0.3420 0.3011 0.042 Uiso 1 1 calc R
H21F H 0.0297 0.2719 0.3097 0.042 Uiso 1 1 calc R
Hg1D Hg 0.51958(9) 0.12169(4) 0.49679(4) 0.0236(2) Uani 1 1 d .
Hg2D Hg 0.58519(9) 0.25665(4) 0.61931(4) 0.02117(19) Uani 1 1 d .
Hg3D Hg 0.75773(10) 0.23984(4) 0.49460(4) 0.0252(2) Uani 1 1 d .
F3D F 0.3945(15) 0.2435(7) 0.7079(7) 0.032(3) Uiso 1 1 d .
F4D F 0.2301(15) 0.1507(7) 0.7123(7) 0.034(4) Uiso 1 1 d .
F5D F 0.1891(17) 0.0475(8) 0.6240(8) 0.043(4) Uiso 1 1 d .
F6D F 0.3109(16) 0.0362(7) 0.5292(7) 0.037(4) Uiso 1 1 d .
F9D F 0.9481(11) 0.3566(6) 0.5137(5) 0.013(2) Uiso 1 1 d D
F10D F 1.0050(18) 0.4564(8) 0.6190(8) 0.045(4) Uiso 1 1 d .
F11D F 0.8666(16) 0.4678(7) 0.7100(7) 0.037(4) Uiso 1 1 d .
F12D F 0.6858(14) 0.3836(7) 0.7091(7) 0.028(3) Uiso 1 1 d .
F15D F 0.4966(15) 0.0231(7) 0.3744(7) 0.032(3) Uiso 1 1 d .
F16D F 0.6257(18) 0.0137(8) 0.2805(8) 0.045(4) Uiso 1 1 d .
F17D F 0.8031(15) 0.1014(7) 0.2771(7) 0.032(3) Uiso 1 1 d .
F18D F 0.8597(17) 0.2026(8) 0.3710(8) 0.044(4) Uiso 1 1 d D
C1D C 0.428(2) 0.1372(10) 0.5721(10) 0.018(4) Uiso 1 1 d .
C2D C 0.444(2) 0.1866(11) 0.6155(10) 0.019(4) Uiso 1 1 d .
C3D C 0.382(2) 0.1930(10) 0.6630(10) 0.020(4) Uiso 1 1 d .
C4D C 0.293(3) 0.1477(12) 0.6677(12) 0.027(5) Uiso 1 1 d .
C5D C 0.277(2) 0.0941(12) 0.6186(12) 0.027(5) Uiso 1 1 d .
C6D C 0.337(2) 0.0896(11) 0.5728(11) 0.021(5) Uiso 1 1 d .
C7D C 0.725(2) 0.3222(11) 0.6161(11) 0.022(5) Uiso 1 1 d .
C8D C 0.793(3) 0.3152(11) 0.5662(11) 0.026(5) Uiso 1 1 d .
C9D C 0.893(2) 0.3630(12) 0.5680(10) 0.029(6) Uiso 1 1 d D
C10D C 0.910(3) 0.4132(12) 0.6180(12) 0.028(5) Uiso 1 1 d .
C11D C 0.846(2) 0.4195(11) 0.6639(11) 0.023(5) Uiso 1 1 d .
C12D C 0.746(3) 0.3725(13) 0.6602(13) 0.031(6) Uiso 1 1 d .
C13D C 0.709(3) 0.1637(12) 0.4232(11) 0.026(5) Uiso 1 1 d .
C14D C 0.619(2) 0.1206(11) 0.4249(11) 0.021(5) Uiso 1 1 d .
C15D C 0.593(3) 0.0677(13) 0.3752(13) 0.034(6) Uiso 1 1 d .
C16D C 0.653(3) 0.0613(12) 0.3284(12) 0.029(5) Uiso 1 1 d .
C17D C 0.746(2) 0.1078(12) 0.3247(12) 0.026(5) Uiso 1 1 d .
C18D C 0.771(2) 0.1585(11) 0.3747(12) 0.027(5) Uiso 1 1 d D
S1D S 0.7347(7) 0.0596(3) 0.5938(3) 0.0348(15) Uani 1 1 d .
S2D S 0.7836(7) 0.1721(3) 0.6997(3) 0.0317(15) Uani 1 1 d .
S3D S 0.9340(7) 0.1634(3) 0.5964(3) 0.0294(14) Uani 1 1 d .
C19D C 0.754(3) 0.0901(15) 0.6746(13) 0.043(8) Uani 1 1 d .
H19G H 0.8267 0.0689 0.6991 0.051 Uiso 1 1 calc R
H19H H 0.6739 0.0783 0.6868 0.051 Uiso 1 1 calc R
C20D C 0.938(3) 0.1830(15) 0.6777(11) 0.037(7) Uani 1 1 d .
H20G H 0.9675 0.2271 0.6915 0.045 Uiso 1 1 calc R
H20H H 1.0035 0.1577 0.7016 0.045 Uiso 1 1 calc R
C21D C 0.893(4) 0.0829(14) 0.5852(16) 0.055(10) Uani 1 1 d .
H21G H 0.9595 0.0638 0.6157 0.066 Uiso 1 1 calc R
H21H H 0.8998 0.0646 0.5422 0.066 Uiso 1 1 calc R

loop_
_atom_site_aniso_label
_atom_site_aniso_U_11
_atom_site_aniso_U_22
_atom_site_aniso_U_33
_atom_site_aniso_U_23
_atom_site_aniso_U_13
_atom_site_aniso_U_12
Hg1A 0.0198(4) 0.0120(4) 0.0149(4) 0.0019(3) 0.0060(3) 0.0018(3)
Hg2A 0.0163(4) 0.0104(3) 0.0141(3) 0.0026(3) 0.0060(3) 0.0028(3)
Hg3A 0.0204(4) 0.0110(4) 0.0127(3) -0.0009(3) 0.0052(3) -0.0012(3)
S1A 0.023(3) 0.016(3) 0.026(3) 0.006(2) 0.009(2) 0.006(2)
S2A 0.028(3) 0.020(3) 0.020(3) 0.004(2) 0.010(2) -0.003(2)
S3A 0.029(3) 0.015(3) 0.019(3) 0.008(2) 0.005(2) 0.010(2)
C19A 0.025(12) 0.023(12) 0.028(12) -0.004(10) 0.007(10) 0.002(10)
C20A 0.021(12) 0.034(14) 0.016(11) -0.008(10) 0.008(9) 0.006(10)
C21A 0.017(8) 0.010(7) 0.023(8) 0.009(6) 0.003(6) 0.006(6)
Hg1B 0.0201(4) 0.0153(4) 0.0185(4) 0.0046(3) 0.0060(3) 0.0039(3)
Hg2B 0.0174(4) 0.0150(4) 0.0161(4) 0.0048(3) 0.0066(3) 0.0060(3)
Hg3B 0.0175(4) 0.0148(4) 0.0165(4) 0.0032(3) 0.0029(3) -0.0001(3)
S1B 0.025(3) 0.015(3) 0.029(3) 0.009(2) 0.011(2) 0.008(2)
S2B 0.028(3) 0.034(3) 0.020(3) 0.001(2) 0.008(2) -0.001(3)
S3B 0.031(3) 0.017(3) 0.019(3) 0.003(2) 0.004(2) 0.010(2)
C19B 0.024(8) 0.029(9) 0.015(8) -0.004(7) 0.004(7) -0.006(7)
C20B 0.015(11) 0.017(11) 0.031(13) -0.010(9) 0.005(10) -0.013(9)
C21B 0.038(14) 0.013(10) 0.028(12) 0.008(9) 0.020(11) 0.011(10)
Hg1C 0.0211(4) 0.0180(4) 0.0225(4) 0.0094(3) 0.0042(4) 0.0023(3)
Hg2C 0.0212(4) 0.0259(5) 0.0193(4) 0.0096(3) 0.0062(4) 0.0061(4)
Hg3C 0.0153(4) 0.0210(4) 0.0157(3) 0.0034(3) 0.0000(3) 0.0012(4)
S1C 0.032(3) 0.022(3) 0.033(3) 0.006(2) 0.004(3) 0.005(3)
S2C 0.028(3) 0.031(3) 0.034(3) 0.009(3) 0.000(3) 0.007(3)
S3C 0.029(3) 0.036(4) 0.044(4) 0.018(3) 0.004(3) 0.007(3)
C19C 0.041(16) 0.048(18) 0.027(13) 0.019(12) 0.001(12) -0.004(13)
C20C 0.022(13) 0.023(13) 0.052(17) 0.016(12) 0.008(12) 0.008(10)
C21C 0.036(15) 0.023(13) 0.035(14) 0.006(11) -0.017(12) -0.008(11)
Hg1D 0.0260(5) 0.0247(5) 0.0220(4) 0.0097(3) 0.0059(4) 0.0086(4)
Hg2D 0.0199(4) 0.0193(4) 0.0257(4) 0.0101(3) 0.0043(4) 0.0010(3)
Hg3D 0.0321(5) 0.0226(5) 0.0235(4) 0.0114(3) 0.0066(4) 0.0066(4)
S1D 0.039(4) 0.024(3) 0.040(4) 0.007(3) 0.004(3) 0.008(3)
S2D 0.038(4) 0.031(3) 0.026(3) 0.005(3) 0.007(3) 0.011(3)
S3D 0.038(4) 0.024(3) 0.028(3) 0.010(3) 0.008(3) 0.009(3)
C19D 0.06(2) 0.055(19) 0.027(14) 0.029(13) 0.016(14) 0.021(16)
C20D 0.044(17) 0.053(19) 0.005(10) -0.002(11) -0.008(10) -0.005(14)
C21D 0.10(3) 0.027(16) 0.041(17) 0.012(13) 0.017(19) 0.006(17)

loop_
_atom_type_symbol
_atom_type_description
_atom_type_scat_dispersion_real
_atom_type_scat_dispersion_imag
_atom_type_scat_source
C C 0.0033 0.0016 'International Tables Vol C Tables 4.2.6.8 and 6.1.1.4'
H H 0.0000 0.0000 'International Tables Vol C Tables 4.2.6.8 and 6.1.1.4'
F F 0.0171 0.0103 'International Tables Vol C Tables 4.2.6.8 and 6.1.1.4'
S S 0.1246 0.1234 'International Tables Vol C Tables 4.2.6.8 and 6.1.1.4'
Hg Hg -2.3894 9.2266 'International Tables Vol C Tables 4.2.6.8 and 6.1.1.4'

loop_
_geom_angle_atom_site_label_1
_geom_angle_atom_site_label_2
_geom_angle_atom_site_label_3
_geom_angle
C14A Hg1A C1A 176.5(8)
C7A Hg2A C2A 173.8(8)
C8A Hg3A C13A 173.9(8)
C6A C1A C2A 122(2)
C6A C1A Hg1A 115.1(16)
C2A C1A Hg1A 122.4(15)
C1A C2A C3A 118.1(19)
C1A C2A Hg2A 121.2(15)
C3A C2A Hg2A 120.7(15)
F3A C3A C4A 119(2)
F3A C3A C2A 122.2(19)
C4A C3A C2A 119(2)
C5A C4A F4A 122(2)
C5A C4A C3A 120(2)
F4A C4A C3A 118(2)
C4A C5A F5A 118(2)
C4A C5A C6A 121(2)
F5A C5A C6A 120(2)
F6A C6A C1A 123(2)
F6A C6A C5A 118(2)
C1A C6A C5A 119(2)
C12A C7A C8A 116.8(18)
C12A C7A Hg2A 121.1(15)
C8A C7A Hg2A 122.1(14)
C9A C8A C7A 119.0(19)
C9A C8A Hg3A 116.0(15)
C7A C8A Hg3A 125.1(15)
C8A C9A F9A 120.4(19)
C8A C9A C10A 122(2)
F9A C9A C10A 117.3(18)
F10A C10A C11A 119.6(18)
F10A C10A C9A 122.5(18)
C11A C10A C9A 117.4(19)
F11A C11A C12A 121(2)
F11A C11A C10A 119.7(19)
C12A C11A C10A 120(2)
C11A C12A F12A 117.3(19)
C11A C12A C7A 125(2)
F12A C12A C7A 117.7(19)
C18A C13A C14A 120.3(17)
C18A C13A Hg3A 121.0(14)
C14A C13A Hg3A 118.7(14)
C15A C14A C13A 118.8(18)
C15A C14A Hg1A 118.3(15)
C13A C14A Hg1A 122.9(14)
F15A C15A C14A 120.0(19)
F15A C15A C16A 119(2)
C14A C15A C16A 121(2)
F16A C16A C17A 124(2)
F16A C16A C15A 119(2)
C17A C16A C15A 116(2)
C16A C17A C18A 127(2)
C16A C17A F17A 114.6(19)
C18A C17A F17A 118.2(17)
C13A C18A C17A 116.4(17)
C13A C18A F18A 119.0(18)
C17A C18A F18A 124.3(18)
C21A S1A C19A 101.5(11)
C19A S2A C20A 101.9(12)
C20A S3A C21A 100.7(11)
S2A C19A S1A 116.3(14)
S2A C19A H19A 108.2
S1A C19A H19A 108.2
S2A C19A H19B 108.2
S1A C19A H19B 108.2
H19A C19A H19B 107.4
S2A C20A S3A 113.6(12)
S2A C20A H20A 108.9
S3A C20A H20A 108.9
S2A C20A H20B 108.9
S3A C20A H20B 108.9
H20A C20A H20B 107.7
S1A C21A S3A 117.0(12)
S1A C21A H21A 108.1
S3A C21A H21A 108.1
S1A C21A H21B 108.1
S3A C21A H21B 108.1
H21A C21A H21B 107.3
C1B Hg1B C14B 175.7(8)
C7B Hg2B C2B 173.5(8)
C13B Hg3B C8B 175.3(9)
C2B C1B C6B 119(2)
C2B C1B Hg1B 123.8(15)
C6B C1B Hg1B 117.3(16)
C1B C2B C3B 118.1(19)
C1B C2B Hg2B 120.0(15)
C3B C2B Hg2B 121.8(15)
C4B C3B C2B 123(2)
C4B C3B F3B 116.5(19)
C2B C3B F3B 120.5(19)
C5B C4B C3B 122(2)
C5B C4B F4B 116(2)
C3B C4B F4B 122(2)
F5B C5B C4B 124(2)
F5B C5B C6B 120(2)
C4B C5B C6B 116(2)
F6B C6B C1B 120(2)
F6B C6B C5B 118(2)
C1B C6B C5B 122(2)
C8B C7B C12B 115.8(18)
C8B C7B Hg2B 126.6(15)
C12B C7B Hg2B 117.4(14)
C9B C8B C7B 121(2)
C9B C8B Hg3B 119.1(16)
C7B C8B Hg3B 120.1(15)
C8B C9B F9B 119.6(19)
C8B C9B C10B 122(2)
F9B C9B C10B 118.6(19)
F10B C10B C11B 120(2)
F10B C10B C9B 119.6(19)
C11B C10B C9B 120(2)
F11B C11B C10B 120(2)
F11B C11B C12B 121(2)
C10B C11B C12B 119(2)
F12B C12B C11B 118(2)
F12B C12B C7B 118.9(18)
C11B C12B C7B 123(2)
C18B C13B C14B 115.5(19)
C18B C13B Hg3B 123.1(17)
C14B C13B Hg3B 121.3(15)
C15B C14B C13B 121.8(19)
C15B C14B Hg1B 118.0(15)
C13B C14B Hg1B 120.1(14)
F15B C15B C14B 119.4(19)
F15B C15B C16B 122(2)
C14B C15B C16B 119(2)
F16B C16B C17B 124(2)
F16B C16B C15B 118(2)
C17B C16B C15B 119(2)
F17B C17B C16B 115(2)
F17B C17B C18B 121(2)
C16B C17B C18B 123(2)
C17B C18B C13B 121(2)
C17B C18B F18B 116(2)
C13B C18B F18B 123(2)
C21B S1B C19B 102.0(12)
C20B S2B C19B 101.2(11)
C21B S3B C20B 100.5(11)
S1B C19B S2B 115.5(14)
S1B C19B H19C 108.4
S2B C19B H19C 108.4
S1B C19B H19D 108.4
S2B C19B H19D 108.4
H19C C19B H19D 107.5
S2B C20B S3B 114.5(13)
S2B C20B H20C 108.6
S3B C20B H20C 108.6
S2B C20B H20D 108.6
S3B C20B H20D 108.6
H20C C20B H20D 107.6
S1B C21B S3B 116.7(15)
S1B C21B H21C 108.1
S3B C21B H21C 108.1
S1B C21B H21D 108.1
S3B C21B H21D 108.1
H21C C21B H21D 107.3
C1C Hg1C C14C 172.8(9)
C7C Hg2C C2C 174.2(9)
C13C Hg3C C8C 176.5(8)
C2C C1C C6C 114(2)
C2C C1C Hg1C 129(2)
C6C C1C Hg1C 117.1(18)
C1C C2C C3C 124(2)
C1C C2C Hg2C 119(2)
C3C C2C Hg2C 116.0(17)
F3C C3C C4C 118(2)
F3C C3C C2C 121(2)
C4C C3C C2C 120(2)
F4C C4C C3C 119.3(19)
F4C C4C C5C 120.7(19)
C3C C4C C5C 120(2)
F5C C5C C6C 128(2)
F5C C5C C4C 117(2)
C6C C5C C4C 115(2)
F6C C6C C5C 112.3(19)
F6C C6C C1C 121(2)
C5C C6C C1C 126(2)
C12C C7C C8C 119(2)
C12C C7C Hg2C 119.7(18)
C8C C7C Hg2C 121.0(16)
C7C C8C C9C 118(2)
C7C C8C Hg3C 123.2(16)
C9C C8C Hg3C 118.4(17)
F9C C9C C10C 118(2)
F9C C9C C8C 121(2)
C10C C9C C8C 121(2)
F10C C10C C11C 124(2)
F10C C10C C9C 118(2)
C11C C10C C9C 118(2)
F11C C11C C12C 123(2)
F11C C11C C10C 117(2)
C12C C11C C10C 120(2)
C7C C12C F12C 122(2)
C7C C12C C11C 123(2)
F12C C12C C11C 115(2)
C18C C13C C14C 117.5(16)
C18C C13C Hg3C 118.6(14)
C14C C13C Hg3C 123.8(11)
C15C C14C C13C 122.5(16)
C15C C14C Hg1C 117.8(14)
C13C C14C Hg1C 119.6(14)
F15C C15C C16C 120(2)
F15C C15C C14C 122(2)
C16C C15C C14C 117(2)
C17C C16C F16C 121.4(19)
C17C C16C C15C 121.6(17)
F16C C16C C15C 117.0(17)
C16C C17C F17C 118.6(14)
C16C C17C C18C 121.3(17)
F17C C17C C18C 120.1(17)
F18C C18C C17C 119.2(16)
F18C C18C C13C 121.2(17)
C17C C18C C13C 119.5(15)
C19C S1C C21C 99.1(14)
C19C S2C C20C 98.6(14)
C21C S3C C20C 98.8(14)
S1C C19C S2C 118.2(15)
S1C C19C H19E 107.7
S2C C19C H19E 107.7
S1C C19C H19F 107.7
S2C C19C H19F 107.7
H19E C19C H19F 107.1
S3C C20C S2C 115.1(14)
S3C C20C H20E 108.5
S2C C20C H20E 108.5
S3C C20C H20F 108.5
S2C C20C H20F 108.5
H20E C20C H20F 107.5
S3C C21C S1C 118.0(14)
S3C C21C H21E 107.8
S1C C21C H21E 107.8
S3C C21C H21F 107.8
S1C C21C H21F 107.8
H21E C21C H21F 107.2
C1D Hg1D C14D 171.3(9)
C7D Hg2D C2D 175.6(9)
C8D Hg3D C13D 176.0(10)
C2D C1D C6D 119(2)
C2D C1D Hg1D 126.3(18)
C6D C1D Hg1D 114.9(16)
C1D C2D C3D 123(2)
C1D C2D Hg2D 120.1(17)
C3D C2D Hg2D 116.8(17)
F3D C3D C2D 124(2)
F3D C3D C4D 114(2)
C2D C3D C4D 122(2)
F4D C4D C3D 125(2)
F4D C4D C5D 121(2)
C3D C4D C5D 114(2)
C6D C5D F5D 123(2)
C6D C5D C4D 123(2)
F5D C5D C4D 114(2)
C5D C6D F6D 116(2)
C5D C6D C1D 120(2)
F6D C6D C1D 124(2)
C12D C7D C8D 121(2)
C12D C7D Hg2D 117.9(19)
C8D C7D Hg2D 121.5(18)
C7D C8D C9D 118(2)
C7D C8D Hg3D 122.0(18)
C9D C8D Hg3D 119.7(17)
C10D C9D F9D 128(2)
C10D C9D C8D 116.1(19)
F9D C9D C8D 115(2)
C11D C10D F10D 120(2)
C11D C10D C9D 125(2)
F10D C10D C9D 115(2)
F11D C11D C10D 123(2)
F11D C11D C12D 120(2)
C10D C11D C12D 117(2)
C7D C12D F12D 125(2)
C7D C12D C11D 122(2)
F12D C12D C11D 113(2)
C14D C13D C18D 121(2)
C14D C13D Hg3D 120.8(18)
C18D C13D Hg3D 118.1(18)
C13D C14D C15D 118(2)
C13D C14D Hg1D 125.1(18)
C15D C14D Hg1D 116.6(18)
C16D C15D F15D 119(2)
C16D C15D C14D 122(3)
F15D C15D C14D 119(2)
C15D C16D F16D 123(3)
C15D C16D C17D 121(2)
F16D C16D C17D 116(2)
F17D C17D C18D 124(2)
F17D C17D C16D 120(2)
C18D C17D C16D 116(2)
F18D C18D C13D 122(2)
F18D C18D C17D 116(2)
C13D C18D C17D 122(2)
C19D S1D C21D 98.7(16)
C19D S2D C20D 100.5(15)
C20D S3D C21D 99.6(16)
S1D C19D S2D 119.1(15)
S1D C19D H19G 107.5
S2D C19D H19G 107.5
S1D C19D H19H 107.5
S2D C19D H19H 107.5
H19G C19D H19H 107.0
S3D C20D S2D 116.2(14)
S3D C20D H20G 108.2
S2D C20D H20G 108.2
S3D C20D H20H 108.2
S2D C20D H20H 108.2
H20G C20D H20H 107.4
S3D C21D S1D 118(2)
S3D C21D H21G 107.7
S1D C21D H21G 107.7
S3D C21D H21H 107.7
S1D C21D H21H 107.7
H21G C21D H21H 107.1

loop_
_geom_bond_atom_site_label_1
_geom_bond_atom_site_label_2
_geom_bond_distance
Hg1A C14A 2.06(2)
Hg1A C1A 2.13(2)
Hg2A C7A 2.06(2)
Hg2A C2A 2.096(19)
Hg3A C8A 2.05(2)
Hg3A C13A 2.062(19)
F3A C3A 1.34(3)
F4A C4A 1.34(3)
F5A C5A 1.37(3)
F6A C6A 1.34(3)
F9A C9A 1.40(3)
F10A C10A 1.32(2)
F11A C11A 1.35(3)
F12A C12A 1.37(2)
F15A C15A 1.32(3)
F16A C16A 1.33(3)
F17A C17A 1.40(2)
F18A C18A 1.437(16)
C1A C6A 1.35(3)
C1A C2A 1.37(3)
C2A C3A 1.40(3)
C3A C4A 1.40(3)
C4A C5A 1.33(3)
C5A C6A 1.38(3)
C7A C12A 1.37(3)
C7A C8A 1.42(3)
C8A C9A 1.40(3)
C9A C10A 1.41(3)
C10A C11A 1.39(3)
C11A C12A 1.36(3)
C13A C18A 1.38(3)
C13A C14A 1.43(3)
C14A C15A 1.41(3)
C15A C16A 1.41(3)
C16A C17A 1.34(3)
C17A C18A 1.40(3)
S1A C21A 1.78(2)
S1A C19A 1.80(2)
S2A C19A 1.80(2)
S2A C20A 1.80(2)
S3A C20A 1.82(2)
S3A C21A 1.82(2)
C19A H19A 0.9900
C19A H19B 0.9900
C20A H20A 0.9900
C20A H20B 0.9900
C21A H21A 0.9900
C21A H21B 0.9900
Hg1B C1B 2.09(2)
Hg1B C14B 2.11(2)
Hg2B C7B 2.054(19)
Hg2B C2B 2.08(2)
Hg3B C13B 2.03(2)
Hg3B C8B 2.09(2)
F3B C3B 1.39(3)
F4B C4B 1.36(3)
F5B C5B 1.32(3)
F6B C6B 1.38(3)
F9B C9B 1.37(2)
F10B C10B 1.36(2)
F11B C11B 1.31(3)
F12B C12B 1.34(3)
F15B C15B 1.30(3)
F16B C16B 1.34(3)
F17B C17B 1.34(3)
F18B C18B 1.44(3)
C1B C2B 1.36(3)
C1B C6B 1.39(3)
C2B C3B 1.37(3)
C3B C4B 1.35(3)
C4B C5B 1.34(3)
C5B C6B 1.42(4)
C7B C8B 1.40(3)
C7B C12B 1.43(3)
C8B C9B 1.36(3)
C9B C10B 1.39(3)
C10B C11B 1.36(3)
C11B C12B 1.37(3)
C13B C18B 1.39(3)
C13B C14B 1.45(3)
C14B C15B 1.40(3)
C15B C16B 1.41(3)
C16B C17B 1.35(3)
C17B C18B 1.37(3)
S1B C21B 1.79(3)
S1B C19B 1.82(2)
S2B C20B 1.79(2)
S2B C19B 1.83(2)
S3B C21B 1.81(2)
S3B C20B 1.84(2)
C19B H19C 0.9900
C19B H19D 0.9900
C20B H20C 0.9900
C20B H20D 0.9900
C21B H21C 0.9900
C21B H21D 0.9900
Hg1C C1C 2.04(3)
Hg1C C14C 2.135(17)
Hg2C C7C 2.08(2)
Hg2C C2C 2.13(2)
Hg3C C13C 2.05(2)
Hg3C C8C 2.07(2)
F3C C3C 1.37(3)
F4C C4C 1.36(3)
F5C C5C 1.27(3)
F6C C6C 1.36(2)
F9C C9C 1.38(3)
F10C C10C 1.33(3)
F11C C11C 1.34(2)
F12C C12C 1.37(3)
F15C C15C 1.33(3)
F16C C16C 1.37(2)
F17C C17C 1.36(2)
F18C C18C 1.38(3)
C1C C2C 1.31(4)
C1C C6C 1.47(3)
C2C C3C 1.41(3)
C3C C4C 1.38(3)
C4C C5C 1.45(3)
C5C C6C 1.38(3)
C7C C12C 1.34(3)
C7C C8C 1.40(3)
C8C C9C 1.41(3)
C9C C10C 1.41(3)
C10C C11C 1.38(3)
C11C C12C 1.38(3)
C13C C18C 1.40(3)
C13C C14C 1.41(2)
C14C C15C 1.39(3)
C15C C16C 1.38(3)
C16C C17C 1.36(2)
C17C C18C 1.39(2)
S1C C19C 1.75(3)
S1C C21C 1.81(3)
S2C C19C 1.81(3)
S2C C20C 1.83(3)
S3C C21C 1.76(3)
S3C C20C 1.80(3)
C19C H19E 0.9900
C19C H19F 0.9900
C20C H20E 0.9900
C20C H20F 0.9900
C21C H21E 0.9900
C21C H21F 0.9900
Hg1D C1D 2.09(2)
Hg1D C14D 2.10(2)
Hg2D C7D 2.07(2)
Hg2D C2D 2.11(2)
Hg3D C8D 2.06(2)
Hg3D C13D 2.07(2)
F3D C3D 1.35(3)
F4D C4D 1.30(3)
F5D C5D 1.42(3)
F6D C6D 1.37(3)
F9D C9D 1.44(2)
F10D C10D 1.37(3)
F11D C11D 1.32(3)
F12D C12D 1.37(3)
F15D C15D 1.40(3)
F16D C16D 1.34(3)
F17D C17D 1.32(3)
F18D C18D 1.36(2)
C1D C2D 1.31(3)
C1D C6D 1.42(3)
C2D C3D 1.35(3)
C3D C4D 1.39(3)
C4D C5D 1.44(3)
C5D C6D 1.30(3)
C7D C12D 1.33(3)
C7D C8D 1.44(3)
C8D C9D 1.47(4)
C9D C10D 1.41(3)
C10D C11D 1.33(3)
C11D C12D 1.45(4)
C13D C14D 1.34(3)
C13D C18D 1.37(3)
C14D C15D 1.44(4)
C15D C16D 1.32(4)
C16D C17D 1.43(4)
C17D C18D 1.41(3)
S1D C19D 1.76(3)
S1D C21D 1.81(4)
S2D C19D 1.79(3)
S2D C20D 1.83(3)
S3D C20D 1.77(2)
S3D C21D 1.77(3)
C19D H19G 0.9900
C19D H19H 0.9900
C20D H20G 0.9900
C20D H20H 0.9900
C21D H21G 0.9900
C21D H21H 0.9900
